data_2231664
loop_
_publ_author_name
'Xu, Jie'

_publ_section_title
;
 2-[(4-Chlorophenyl)aminomethyl]phenol
;
_journal_coeditor_code PV2434
_journal_issue 9
_journal_name_full 'Acta Crystallographica Section E'
_journal_page_first o2364
_journal_paper_doi 10.1107/S1600536811032557
_journal_volume 67
_journal_year 2011
_chemical_formula_iupac 'C13 H12 Cl N O'
_chemical_formula_moiety 'C13 H12 Cl N O'
_chemical_formula_sum 'C13 H12 Cl N O'
_chemical_formula_weight 233.69
_chemical_name_systematic
;
2-[(4-Chlorophenyl)aminomethyl]phenol
;
_space_group_IT_number 2
_symmetry_cell_setting triclinic
_symmetry_space_group_name_Hall '-P 1'
_symmetry_space_group_name_H-M 'P -1'
_atom_sites_solution_hydrogens geom
_atom_sites_solution_primary direct
_atom_sites_solution_secondary difmap
_audit_creation_method SHELXL-97
_cell_angle_alpha 86.87(3)
_cell_angle_beta 89.12(3)
_cell_angle_gamma 88.65(3)
_cell_formula_units_Z 2
_cell_length_a 5.5842(11)
_cell_length_b 7.9485(16)
_cell_length_c 13.023(3)
_cell_measurement_reflns_used 2637
_cell_measurement_temperature 298(2)
_cell_measurement_theta_max 27.48
_cell_measurement_theta_min 3.15
_cell_volume 577.0(2)
_computing_cell_refinement '<i>CrystalClear</i> (Rigaku, 2005)'
_computing_data_collection '<i>CrystalClear</i> (Rigaku, 2005)'
_computing_data_reduction '<i>CrystalClear</i> (Rigaku, 2005)'
_computing_molecular_graphics '<i>SHELXTL</i> (Sheldrick, 2008)'
_computing_publication_material '<i>SHELXTL</i> (Sheldrick, 2008)'
_computing_structure_refinement '<i>SHELXL97</i> (Sheldrick, 2008)'
_computing_structure_solution '<i>SHELXS97</i> (Sheldrick, 2008)'
_diffrn_ambient_temperature 298(2)
_diffrn_detector_area_resol_mean 13.6612
_diffrn_measured_fraction_theta_full 0.995
_diffrn_measured_fraction_theta_max 0.995
_diffrn_measurement_device_type 'Mercury2 (2x2 bin mode)'
_diffrn_measurement_method 'CCD profile fitting'
_diffrn_radiation_monochromator graphite
_diffrn_radiation_source 'fine-focus sealed tube'
_diffrn_radiation_type MoK\a
_diffrn_radiation_wavelength 0.71073
_diffrn_reflns_av_R_equivalents 0.0606
_diffrn_reflns_av_sigmaI/netI 0.0817
_diffrn_reflns_limit_h_max 7
_diffrn_reflns_limit_h_min -7
_diffrn_reflns_limit_k_max 10
_diffrn_reflns_limit_k_min -10
_diffrn_reflns_limit_l_max 16
_diffrn_reflns_limit_l_min -16
_diffrn_reflns_number 5968
_diffrn_reflns_theta_full 27.48
_diffrn_reflns_theta_max 27.48
_diffrn_reflns_theta_min 3.08
_diffrn_standards_number 0
_exptl_absorpt_coefficient_mu 0.308
_exptl_absorpt_correction_T_max 1.000
_exptl_absorpt_correction_T_min 0.910
_exptl_absorpt_correction_type multi-scan
_exptl_absorpt_process_details '(CrystalClear; Rigaku, 2005)'
_exptl_crystal_colour Colorless
_exptl_crystal_density_diffrn 1.345
_exptl_crystal_density_method 'not measured'
_exptl_crystal_description block
_exptl_crystal_F_000 244
_exptl_crystal_size_max 0.10
_exptl_crystal_size_mid 0.03
_exptl_crystal_size_min 0.03
_refine_diff_density_max 0.219
_refine_diff_density_min -0.254
_refine_ls_extinction_method none
_refine_ls_goodness_of_fit_ref 0.984
_refine_ls_hydrogen_treatment constr
_refine_ls_matrix_type full
_refine_ls_number_parameters 145
_refine_ls_number_reflns 2637
_refine_ls_number_restraints 0
_refine_ls_restrained_S_all 0.984
_refine_ls_R_factor_all 0.1352
_refine_ls_R_factor_gt 0.0677
_refine_ls_shift/su_max 0.000
_refine_ls_shift/su_mean 0.000
_refine_ls_structure_factor_coef Fsqd
_refine_ls_weighting_details 'calc w=1/[\s^2^(Fo^2^)+(0.0820P)^2^] where P=(Fo^2^+2Fc^2^)/3'
_refine_ls_weighting_scheme calc
_refine_ls_wR_factor_gt 0.1546
_refine_ls_wR_factor_ref 0.1867
_reflns_number_gt 1383
_reflns_number_total 2637
_reflns_threshold_expression 'I > 2\s(I)'
_cod_data_source_file pv2434.cif
_cod_data_source_block I
_cod_database_code 2231664
_cod_database_fobs_code 2231664

loop_
_symmetry_equiv_pos_as_xyz
'x, y, z'
'-x, -y, -z'

loop_
_atom_site_type_symbol
_atom_site_label
_atom_site_fract_x
_atom_site_fract_y
_atom_site_fract_z
_atom_site_U_iso_or_equiv
_atom_site_adp_type
_atom_site_calc_flag
_atom_site_refinement_flags
_atom_site_occupancy
_atom_site_symmetry_multiplicity
Cl Cl1 0.3943(2) 0.26250(15) -0.02082(7) 0.1028(5) Uani d . 1 1
O O1 1.2067(3) 0.3735(2) 0.53925(13) 0.0478(5) Uani d . 1 1
H H1 1.2487 0.4639 0.5596 0.057 Uiso d R 1 1
N N1 0.6595(4) 0.3048(2) 0.41481(16) 0.0425(6) Uani d . 1 1
H H1A 0.5273 0.3047 0.4539 0.051 Uiso d R 1 1
C C1 1.0518(4) 0.2978(3) 0.60896(19) 0.0394(6) Uani d . 1 1
C C6 0.8691(4) 0.2033(3) 0.5715(2) 0.0430(7) Uani d . 1 1
C C8 0.5997(4) 0.2890(3) 0.3104(2) 0.0420(6) Uani d . 1 1
C C2 1.0819(5) 0.3070(3) 0.7143(2) 0.0503(7) Uani d . 1 1
H H2A 1.2081 0.3667 0.7391 0.060 Uiso calc R 1 1
C C7 0.8410(5) 0.1848(3) 0.4587(2) 0.0499(7) Uani d . 1 1
H H7A 0.9936 0.2038 0.4239 0.060 Uiso calc R 1 1
H H7B 0.7942 0.0706 0.4472 0.060 Uiso calc R 1 1
C C5 0.7158(5) 0.1240(4) 0.6422(3) 0.0593(8) Uani d . 1 1
H H5A 0.5925 0.0603 0.6186 0.071 Uiso calc R 1 1
C C13 0.3944(5) 0.3687(4) 0.2737(2) 0.0519(7) Uani d . 1 1
H H13A 0.2966 0.4278 0.3183 0.062 Uiso calc R 1 1
C C9 0.7429(5) 0.2015(4) 0.2432(2) 0.0544(8) Uani d . 1 1
H H9A 0.8824 0.1468 0.2666 0.065 Uiso calc R 1 1
C C11 0.4753(6) 0.2735(4) 0.1065(2) 0.0612(8) Uani d . 1 1
C C12 0.3308(6) 0.3628(4) 0.1723(2) 0.0620(8) Uani d . 1 1
H H12A 0.1924 0.4182 0.1484 0.074 Uiso calc R 1 1
C C3 0.9239(5) 0.2273(4) 0.7814(2) 0.0588(8) Uani d . 1 1
H H3A 0.9423 0.2353 0.8518 0.071 Uiso calc R 1 1
C C10 0.6794(6) 0.1947(4) 0.1411(2) 0.0642(9) Uani d . 1 1
H H10A 0.7768 0.1361 0.0961 0.077 Uiso calc R 1 1
C C4 0.7407(6) 0.1367(4) 0.7467(2) 0.0632(9) Uani d . 1 1
H H4A 0.6338 0.0841 0.7929 0.076 Uiso calc R 1 1

loop_
_atom_site_aniso_label
_atom_site_aniso_U_11
_atom_site_aniso_U_22
_atom_site_aniso_U_33
_atom_site_aniso_U_12
_atom_site_aniso_U_13
_atom_site_aniso_U_23
Cl1 0.1312(10) 0.1295(10) 0.0494(6) -0.0067(7) -0.0159(6) -0.0148(6)
O1 0.0486(11) 0.0435(11) 0.0524(12) -0.0078(9) 0.0067(9) -0.0115(9)
N1 0.0386(12) 0.0443(13) 0.0451(13) 0.0034(10) 0.0031(10) -0.0089(10)
C1 0.0347(13) 0.0364(14) 0.0470(16) 0.0056(11) 0.0013(12) -0.0042(12)
C6 0.0387(14) 0.0374(14) 0.0533(17) 0.0010(12) -0.0030(12) -0.0050(13)
C8 0.0392(14) 0.0426(15) 0.0447(16) -0.0073(12) 0.0031(12) -0.0065(12)
C2 0.0465(16) 0.0529(18) 0.0519(18) 0.0009(13) -0.0075(13) -0.0044(14)
C7 0.0443(15) 0.0446(16) 0.0619(19) 0.0037(13) -0.0050(13) -0.0134(14)
C5 0.0491(17) 0.0526(18) 0.077(2) -0.0091(14) -0.0073(16) -0.0022(16)
C13 0.0522(17) 0.0561(18) 0.0474(17) 0.0055(14) 0.0029(13) -0.0063(14)
C9 0.0459(16) 0.0616(18) 0.0575(19) 0.0015(14) 0.0018(14) -0.0215(15)
C11 0.069(2) 0.068(2) 0.0470(18) -0.0101(18) -0.0010(16) -0.0071(16)
C12 0.0618(19) 0.069(2) 0.0548(19) 0.0018(16) -0.0088(15) 0.0042(16)
C3 0.067(2) 0.064(2) 0.0447(18) 0.0054(17) -0.0007(15) 0.0034(15)
C10 0.068(2) 0.070(2) 0.057(2) -0.0048(17) 0.0071(16) -0.0235(17)
C4 0.062(2) 0.066(2) 0.059(2) -0.0058(17) 0.0084(16) 0.0117(17)

loop_
_atom_type_symbol
_atom_type_description
_atom_type_scat_dispersion_real
_atom_type_scat_dispersion_imag
_atom_type_scat_source
C C 0.0033 0.0016 'International Tables Vol C Tables 4.2.6.8 and 6.1.1.4'
H H 0.0000 0.0000 'International Tables Vol C Tables 4.2.6.8 and 6.1.1.4'
N N 0.0061 0.0033 'International Tables Vol C Tables 4.2.6.8 and 6.1.1.4'
O O 0.0106 0.0060 'International Tables Vol C Tables 4.2.6.8 and 6.1.1.4'
Cl Cl 0.1484 0.1585 'International Tables Vol C Tables 4.2.6.8 and 6.1.1.4'

loop_
_geom_angle_atom_site_label_1
_geom_angle_atom_site_label_2
_geom_angle_atom_site_label_3
_geom_angle
C1 O1 H1 110.1
C8 N1 C7 117.0(2)
C8 N1 H1A 110.1
C7 N1 H1A 110.7
O1 C1 C2 121.5(2)
O1 C1 C6 117.9(2)
C2 C1 C6 120.5(2)
C5 C6 C1 117.8(3)
C5 C6 C7 120.8(2)
C1 C6 C7 121.3(2)
C13 C8 C9 118.6(3)
C13 C8 N1 118.6(2)
C9 C8 N1 122.7(3)
C3 C2 C1 119.5(3)
C3 C2 H2A 120.3
C1 C2 H2A 120.3
N1 C7 C6 111.5(2)
N1 C7 H7A 109.3
C6 C7 H7A 109.3
N1 C7 H7B 109.3
C6 C7 H7B 109.3
H7A C7 H7B 108.0
C4 C5 C6 121.9(3)
C4 C5 H5A 119.1
C6 C5 H5A 119.1
C12 C13 C8 121.4(3)
C12 C13 H13A 119.3
C8 C13 H13A 119.3
C8 C9 C10 120.2(3)
C8 C9 H9A 119.9
C10 C9 H9A 119.9
C10 C11 C12 120.4(3)
C10 C11 Cl1 120.1(3)
C12 C11 Cl1 119.5(3)
C13 C12 C11 119.1(3)
C13 C12 H12A 120.4
C11 C12 H12A 120.4
C4 C3 C2 121.2(3)
C4 C3 H3A 119.4
C2 C3 H3A 119.4
C11 C10 C9 120.2(3)
C11 C10 H10A 119.9
C9 C10 H10A 119.9
C3 C4 C5 119.1(3)
C3 C4 H4A 120.5
C5 C4 H4A 120.5

loop_
_geom_bond_atom_site_label_1
_geom_bond_atom_site_label_2
_geom_bond_distance
Cl1 C11 1.733(3)
O1 C1 1.369(3)
O1 H1 0.8202
N1 C8 1.417(3)
N1 C7 1.476(3)
N1 H1A 0.8898
C1 C2 1.390(3)
C1 C6 1.391(4)
C6 C5 1.384(4)
C6 C7 1.495(4)
C8 C13 1.376(4)
C8 C9 1.382(4)
C2 C3 1.374(4)
C2 H2A 0.9300
C7 H7A 0.9700
C7 H7B 0.9700
C5 C4 1.380(4)
C5 H5A 0.9300
C13 C12 1.376(4)
C13 H13A 0.9300
C9 C10 1.386(4)
C9 H9A 0.9300
C11 C10 1.358(4)
C11 C12 1.381(4)
C12 H12A 0.9300
C3 C4 1.361(4)
C3 H3A 0.9300
C10 H10A 0.9300
C4 H4A 0.9300

loop_
_geom_hbond_atom_site_label_D
_geom_hbond_atom_site_label_H
_geom_hbond_atom_site_label_A
_geom_hbond_site_symmetry_A
_geom_hbond_distance_DH
_geom_hbond_distance_HA
_geom_hbond_distance_DA
_geom_hbond_angle_DHA
O1 H1 N1 2_766 0.82 1.97 2.780(3) 171
N1 H1A O1 1_455 0.89 2.17 3.037(3) 165

loop_
_cod_related_entry_id
_cod_related_entry_database
_cod_related_entry_code
1 ChemSpider 505405
